data_7133325
loop_
_publ_author_name
'Katzer, Nicholas J.'
'Kaur, Mandeep'
'Sen, Asmita'
'Nimaiyar, Rupal'
'Autschbach, Jochen'
'Arnold, Polly L.'
'Hintermair, Ulrich'

_publ_section_title
;
 Tetraphenylpentalenide organolanthanide complexes.
;
_journal_issue 72
_journal_name_full 'Chemical communications (Cambridge, England)'
_journal_page_first 9749
_journal_page_last 9752
_journal_paper_doi 10.1039/d4cc02570a
_journal_volume 60
_journal_year 2024
_chemical_formula_moiety 'C64 H44 Tb, C16 H40 K O8'
_chemical_formula_sum 'C80 H84 K O8 Tb'
_chemical_formula_weight 1371.49
_space_group_crystal_system monoclinic
_space_group_IT_number 13
_space_group_name_Hall '-P 2yac'
_space_group_name_H-M_alt 'P 1 2/n 1'
_atom_sites_solution_hydrogens geom
_atom_sites_solution_primary dual
_audit_creation_date 2023-09-23
_audit_creation_method
;
Olex2 1.5
(compiled 2023.08.24 svn.re1ec1418 for OlexSys, GUI svn.r6817)
;
_audit_update_record
;
2024-05-23 deposited with the CCDC.	2024-07-09 downloaded from the CCDC.
;
_cell_angle_alpha 90
_cell_angle_beta 94.6430(10)
_cell_angle_gamma 90
_cell_formula_units_Z 2
_cell_length_a 15.62410(10)
_cell_length_b 10.22140(10)
_cell_length_c 21.5624(2)
_cell_measurement_reflns_used 48670
_cell_measurement_temperature 100.00(11)
_cell_measurement_theta_max 79.2060
_cell_measurement_theta_min 3.3590
_cell_volume 3432.22(5)
_computing_cell_refinement 'CrysAlisPro 1.171.42.102a (Rigaku OD, 2023)'
_computing_data_collection 'CrysAlisPro 1.171.42.102a (Rigaku OD, 2023)'
_computing_data_reduction 'CrysAlisPro 1.171.42.102a (Rigaku OD, 2023)'
_computing_molecular_graphics 'Olex2 1.5 (Dolomanov et al., 2009)'
_computing_publication_material 'Olex2 1.5 (Dolomanov et al., 2009)'
_computing_structure_refinement 'SHELXL 2018/3 (Sheldrick, 2015)'
_computing_structure_solution 'SHELXT 2018/2 (Sheldrick, 2018)'
_diffrn_ambient_environment N~2~
_diffrn_ambient_temperature 100.00(11)
_diffrn_detector 'Hybrid Pixel Array Detector'
_diffrn_detector_area_resol_mean 10.0000
_diffrn_detector_type HyPix
_diffrn_measured_fraction_theta_full 1.000
_diffrn_measured_fraction_theta_max 0.996
_diffrn_measurement_details
;
List of Runs (angles in degrees, time in seconds):

  # Type    Start    End  Width  t~exp~   \w     \q     \k     \f   Frames
#--------------------------------------------------------------------------
  1  \w    -76.00 -44.00   0.50    1.04    --  -47.94 103.00-139.00   64
  2  \w    -37.00   4.00   0.50    1.04    --  -47.94 103.00-139.00   82
  3  \w    -73.00 -47.00   0.50    4.14    --  -91.75 103.00-139.00   52
  4  \w    118.00 143.00   0.50    4.14    --  113.25 103.00-139.00   50
  5  \w     81.00 107.00   0.50    4.14    --  113.25-103.00 118.00   52
  6  \w     43.00  72.00   0.50    4.14    --  113.25-103.00 118.00   58
  7  \w    -18.00   8.00   0.50    1.04    --   10.00  88.00  46.51   52
  8  \w    -14.00  12.00   0.50    1.04    --   10.00  80.00 165.83   52
  9  \w    -16.00   9.00   0.50    1.04    --   10.00  84.00  92.75   50
 10  \w    -17.00   8.00   0.50    1.04    --   10.00  86.00 -49.47   50
 11  \w     -1.00  24.00   0.50    1.04    --   18.00  67.00-114.64   50
 12  \w      6.00  31.00   0.50    1.04    --   22.00  61.00 -72.88   50
 13  \w     13.00  40.00   0.50    1.04    --   26.00  55.00  -7.68   54
 14  \w     17.00  42.00   0.50    1.04    --   30.00  55.00-144.27   50
 15  \w     18.00  44.00   0.50    1.04    --   30.00  53.00-108.01   52
 16  \w    -55.00 -29.00   0.50    1.04    --  -42.00 -49.00  87.36   52
 17  \w    -10.00  27.00   0.50    1.04    --  -47.94  19.00   0.00   74
 18  \w     -8.00  23.00   0.50    1.04    --  -47.94  19.00 120.00   62
 19  \w    -16.00  25.00   0.50    1.04    --  -47.94  19.00-120.00   82
 20  \w    -22.00   7.00   0.50    1.04    --   47.94 -19.00-180.00   58
 21  \w    -21.00  34.00   0.50    1.04    --   47.94 -37.00-150.00  110
 22  \w     20.00  80.00   0.50    1.04    --   47.94-103.00 118.00  120
 23  \w   -159.00-126.00   0.50    4.14    --  -91.75 -61.00-150.00   66
 24  \w   -163.00-112.00   0.50    4.14    --  -91.75 -77.00 -30.00  102
 25  \w   -157.00-118.00   0.50    4.14    --  -91.75 -61.00-120.00   78
 26  \w    -51.00 -21.00   0.50    4.14    --  -91.75  45.00   0.00   60
 27  \w   -147.00-122.00   0.50    4.14    --  -91.75-103.00 118.00   50
 28  \w    -51.00 -26.00   0.50    4.14    --  -91.75  45.00-180.00   50
 29  \w     81.00 106.00   0.50    4.14    --  113.25 -94.00 -30.00   50
 30  \w    149.00 175.00   0.50    4.14    --  113.25  61.00 -90.00   52
 31  \w     42.00  67.00   0.50    4.14    --  113.25 -61.00 -90.00   50
 32  \w     45.00 110.00   0.50    4.14    --  113.25-125.00 120.00  130
 33  \w     45.00  70.00   0.50    4.14    --  113.25 -61.00-150.00   50
 34  \w     42.00  75.00   0.50    4.14    --  113.25 -94.00 -30.00   66
 35  \w     44.00  70.00   0.50    4.14    --  113.25 -77.00 -30.00   52
 36  \w    108.00 133.00   0.50    4.14    --  113.25  30.00  30.00   50
 37  \w    102.00 149.00   0.50    4.14    --  113.25 125.00 -90.00   94
 38  \w    109.00 146.00   0.50    4.14    --  113.25  61.00 -90.00   74
 39  \w    137.00 163.00   0.50    4.14    --  113.25  15.00   0.00   52
 40  \w    111.00 137.00   0.50    4.14    --  113.25  77.00 -90.00   52
 41  \w     68.00 108.00   0.50    4.14    --  113.25-125.00  90.00   80
 42  \w     96.00 131.00   0.50    4.14    --  113.25 125.00 -30.00   70
 43  \w    102.00 132.00   0.50    4.14    --  113.25  15.00   0.00   60
 44  \w     88.00 114.00   0.50    4.14    --  113.25 -79.00 142.85   52
 45  \w     58.00  84.00   0.50    4.14    --  113.25-125.00-150.00   52
 46  \w     44.00  69.00   0.50    4.14    --  113.25 -61.00  30.00   50
 47  \w     63.00 108.00   0.50    4.14    --  113.25-125.00-180.00   90
 48  \w     74.00 105.00   0.50    4.14    --  113.25 -94.00   0.00   62
 49  \w    140.00 166.00   0.50    4.14    --  113.25 125.00-180.00   52
 50  \w    139.00 165.00   0.50    4.14    --  113.25  30.00 -90.00   52
 51  \w     61.00  91.00   0.50    4.14    --  113.25 -94.00 120.00   60
 52  \w    134.00 167.00   0.50    4.14    --  113.25  15.00 120.00   66
 53  \w     42.00  67.00   0.50    4.14    --  113.25 -61.00 -60.00   50
 54  \w    145.00 170.00   0.50    4.14    --  113.25 125.00 -30.00   50
 55  \w     47.00  75.00   0.50    4.14    --  113.25 -94.00 -60.00   56
 56  \w     79.00 106.00   0.50    4.14    --  113.25 -94.00 -60.00   54
 57  \w     44.00  69.00   0.50    4.14    --  113.25 -77.00 150.00   50
 58  \w     45.00  71.00   0.50    4.14    --  113.25 -94.00   0.00   52
 59  \w    128.00 177.00   0.50    4.14    --  113.25  77.00 120.00   98
 60  \w     50.00  75.00   0.50    4.14    --  113.25 -77.00  30.00   50
 61  \w    101.00 133.00   0.50    4.14    --  113.25 -77.00  30.00   64
 62  \w     56.00 106.00   0.50    4.14    --  113.25-125.00  30.00  100
 63  \w    131.00 171.00   0.50    4.14    --  113.25 125.00 -60.00   80
 64  \w     45.00  70.00   0.50    4.14    --  113.25 -61.00-120.00   50
 65  \w     66.00 118.00   0.50    4.14    --  113.25 -83.00-141.43  104
 66  \w     76.00 102.00   0.50    4.14    --  113.25 -77.00 -30.00   52
 67  \w    102.00 144.00   0.50    4.14    --  113.25  45.00  30.00   84
 68  \w     95.00 161.00   0.50    4.14    --  113.25 125.00  60.00  132
 69  \w     44.00  69.00   0.50    4.14    --  113.25 -61.00   0.00   50
 70  \w    148.00 173.00   0.50    4.14    --  113.25  30.00-150.00   50
 71  \w     65.00 105.00   0.50    4.14    --  113.25 -94.00 -90.00   80
 72  \w    122.00 172.00   0.50    4.14    --  113.25  77.00  30.00  100
 73  \w    121.00 146.00   0.50    4.14    --  113.25  45.00 -60.00   50
 74  \w    141.00 167.00   0.50    4.14    --  113.25  61.00 150.00   52
 75  \w    109.00 134.00   0.50    4.14    --  113.25  61.00 150.00   50
 76  \w     44.00  71.00   0.50    4.14    --  113.25 -61.00  90.00   54
 77  \w     43.00  70.00   0.50    4.14    --  113.25 -61.00 120.00   54
 78  \w    135.00 172.00   0.50    4.14    --  113.25  61.00   0.00   74
 79  \w     64.00  90.00   0.50    4.14    --  113.25 -77.00 120.00   52
 80  \w    103.00 132.00   0.50    4.14    --  113.25 -77.00 120.00   58
 81  \w    102.00 143.00   0.50    4.14    --  113.25  45.00  60.00   82
 82  \w    109.00 138.00   0.50    4.14    --  113.25  30.00-150.00   58
 83  \w    110.00 141.00   0.50    4.14    --  113.25  61.00-120.00   62
 84  \w     50.00  76.00   0.50    4.14    --  113.25 -94.00  90.00   52
 85  \w     80.00 106.00   0.50    4.14    --  113.25 -94.00 150.00   52
 86  \w     42.00  68.00   0.50    4.14    --  113.25 -94.00 150.00   52
 87  \w    104.00 130.00   0.50    4.14    --  113.25  30.00 120.00   52
 88  \w    147.00 173.00   0.50    4.14    --  113.25  30.00 120.00   52
 89  \w     53.00 106.00   0.50    4.14    --  113.25 -94.00-150.00  106
 90  \w     96.00 158.00   0.50    4.14    --  113.25 125.00 120.00  124
 91  \w     56.00  82.00   0.50    4.14    --  113.25 -94.00-120.00   52
 92  \w    111.00 174.00   0.50    4.14    --  113.25  77.00-120.00  126
 93  \w    141.00 167.00   0.50    4.14    --  113.25  61.00-180.00   52
 94  \w    106.00 178.00   0.50    4.14    --  113.25  61.00  60.00  144
 95  \w     58.00 101.00   0.50    4.14    --  113.25 -94.00  30.00   86
 96  \w     95.00 122.00   0.50    4.14    --  113.25 -77.00-120.00   54
 97  \w     81.00 106.00   0.50    4.14    --  113.25 -94.00  60.00   50
 98  \w    102.00 131.00   0.50    4.14    --  113.25  45.00 -30.00   58
 99  \w     67.00  93.00   0.50    4.14    --  113.25-125.00-120.00   52
100  \w     80.00 110.00   0.50    4.14    --  113.25-125.00   0.00   60
101  \w     42.00  70.00   0.50    4.14    --  113.25 -61.00-180.00   56
102  \w    147.00 176.00   0.50    4.14    --  113.25  30.00  30.00   58
103  \w    109.00 146.00   0.50    4.14    --  113.25  61.00-150.00   74
104  \w    133.00 170.00   0.50    4.14    --  113.25  15.00-180.00   74
105  \w    131.00 157.00   0.50    4.14    --  113.25  15.00  90.00   52
106  \w    115.00 141.00   0.50    4.14    --  113.25  45.00-120.00   52
107  \w    108.00 134.00   0.50    4.14    --  113.25  30.00-120.00   52
108  \w    134.00 160.00   0.50    4.14    --  113.25  30.00 150.00   52
109  \w     44.00  70.00   0.50    4.14    --  113.25 -61.00 150.00   52
110  \w    100.00 135.00   0.50    4.14    --  113.25 -76.00 -33.43   70
111  \w     42.00  68.00   0.50    4.14    --  113.25 -61.00 -30.00   52
;
_diffrn_measurement_device 'four-circle diffractometer'
_diffrn_measurement_device_type 'XtaLAB Synergy, Dualflex, HyPix'
_diffrn_measurement_method '\w scans'
_diffrn_orient_matrix_type 'CrysAlisPro convention (1999,Acta A55,543-557)'
_diffrn_orient_matrix_UB_11 0.0271346000
_diffrn_orient_matrix_UB_12 -0.0393642000
_diffrn_orient_matrix_UB_13 0.0676906000
_diffrn_orient_matrix_UB_21 0.0951044000
_diffrn_orient_matrix_UB_22 0.0159536000
_diffrn_orient_matrix_UB_23 -0.0126746000
_diffrn_orient_matrix_UB_31 -0.0031014000
_diffrn_orient_matrix_UB_32 0.1446083000
_diffrn_orient_matrix_UB_33 0.0198260000
_diffrn_radiation_monochromator mirror
_diffrn_radiation_probe x-ray
_diffrn_radiation_type 'Cu K\a'
_diffrn_radiation_wavelength 1.54184
_diffrn_reflns_av_R_equivalents 0.0700
_diffrn_reflns_av_unetI/netI 0.0290
_diffrn_reflns_Laue_measured_fraction_full 1.000
_diffrn_reflns_Laue_measured_fraction_max 0.996
_diffrn_reflns_limit_h_max 19
_diffrn_reflns_limit_h_min -19
_diffrn_reflns_limit_k_max 12
_diffrn_reflns_limit_k_min -10
_diffrn_reflns_limit_l_max 27
_diffrn_reflns_limit_l_min -27
_diffrn_reflns_number 82493
_diffrn_reflns_point_group_measured_fraction_full 1.000
_diffrn_reflns_point_group_measured_fraction_max 0.996
_diffrn_reflns_theta_full 67.684
_diffrn_reflns_theta_max 80.191
_diffrn_reflns_theta_min 3.367
_diffrn_source 'micro-focus sealed X-ray tube'
_diffrn_source_type 'PhotonJet (Cu) X-ray Source'
_exptl_absorpt_coefficient_mu 6.047
_exptl_absorpt_correction_T_max 1.000
_exptl_absorpt_correction_T_min 0.676
_exptl_absorpt_correction_type gaussian
_exptl_absorpt_process_details
;
CrysAlisPro 1.171.42.102a (Rigaku Oxford Diffraction, 2023)
Numerical absorption correction based on gaussian integration over
a multifaceted crystal model
Empirical absorption correction using spherical harmonics,
implemented in SCALE3 ABSPACK scaling algorithm.
;
_exptl_crystal_density_diffrn 1.327
_exptl_crystal_description plate
_exptl_crystal_F_000 1424
_exptl_crystal_size_max 0.19
_exptl_crystal_size_mid 0.08
_exptl_crystal_size_min 0.05
_refine_diff_density_max 0.735
_refine_diff_density_min -0.662
_refine_diff_density_rms 0.062
_refine_ls_extinction_method none
_refine_ls_goodness_of_fit_ref 1.051
_refine_ls_hydrogen_treatment constr
_refine_ls_matrix_type full
_refine_ls_number_parameters 411
_refine_ls_number_reflns 7466
_refine_ls_number_restraints 0
_refine_ls_restrained_S_all 1.051
_refine_ls_R_factor_all 0.0336
_refine_ls_R_factor_gt 0.0325
_refine_ls_shift/su_max 0.000
_refine_ls_shift/su_mean 0.000
_refine_ls_structure_factor_coef Fsqd
_refine_ls_weighting_details 'w=1/[\s^2^(Fo^2^)+(0.0386P)^2^+3.4342P] where P=(Fo^2^+2Fc^2^)/3'
_refine_ls_weighting_scheme calc
_refine_ls_wR_factor_gt 0.0820
_refine_ls_wR_factor_ref 0.0827
_reflns_Friedel_coverage 0.000
_reflns_number_gt 7273
_reflns_number_total 7466
_reflns_threshold_expression 'I > 2\s(I)'
_cod_data_source_file d4cc02570a2.cif
_cod_data_source_block pla23115_refinalized
_cod_depositor_comments 'Adding full bibliography for 7133320--7133330.cif.'
_cod_database_code 7133325
_shelx_shelxl_version_number 2018/3
_chemical_oxdiff_formula 'Tb C80 H64 K O8'
_chemical_oxdiff_usercomment NJK-07-073
_shelx_space_group_comment
;
The symmetry employed for this shelxl refinement is uniquely defined
by the following loop, which should always be used as a source of
symmetry information in preference to the above space-group names.
They are only intended as comments.
;
_shelx_estimated_absorpt_t_max 0.752
_shelx_estimated_absorpt_t_min 0.393
_olex2_refinement_description
;
1. Fixed Uiso
 At 1.2 times of:
  All C(H) groups, All C(H,H) groups
 At 1.5 times of:
  All C(H,H,H) groups
2.a Secondary CH2 refined with riding coordinates:
 C35(H35A,H35B), C34(H34A,H34B), C39(H39A,H39B), C38(H38A,H38B)
2.b Aromatic/amide H refined with riding coordinates:
 C20(H20), C2(H2), C32(H32), C26(H26), C5(H5), C22(H22), C28(H28), C16(H16),
 C10(H10), C11(H11), C23(H23), C31(H31), C25(H25), C19(H19), C24(H24), C14(H14),
  C17(H17), C18(H18), C29(H29), C13(H13), C30(H30), C12(H12)
2.c Idealised Me refined as rotating group:
 C40(H40A,H40B,H40C), C36(H36A,H36B,H36C), C33(H33A,H33B,H33C), C37(H37A,H37B,
 H37C)
;
_olex2_submission_special_instructions 'No special instructions were received'
_oxdiff_exptl_absorpt_empirical_details
;
Empirical correction (ABSPACK) includes:
- Absorption correction using spherical harmonics
- Frame scaling
;
_oxdiff_exptl_absorpt_empirical_full_max 3.663
_oxdiff_exptl_absorpt_empirical_full_min 0.545

loop_
_space_group_symop_operation_xyz
'x, y, z'
'-x+1/2, y, -z+1/2'
'-x, -y, -z'
'x-1/2, -y, z-1/2'

loop_
_atom_site_label
_atom_site_type_symbol
_atom_site_fract_x
_atom_site_fract_y
_atom_site_fract_z
_atom_site_U_iso_or_equiv
_atom_site_adp_type
_atom_site_occupancy
_atom_site_site_symmetry_order
_atom_site_calc_flag
_atom_site_refinement_flags_posn
_atom_site_refinement_flags_adp
_atom_site_refinement_flags_occupancy
_atom_site_disorder_assembly
_atom_site_disorder_group
Tb1 Tb 0.750000 0.58371(2) 0.750000 0.01918(6) Uani 1 2 d S T P . .
K1 K 0.250000 1.07838(7) 0.750000 0.03054(14) Uani 1 2 d S T P . .
O1 O 0.33844(14) 1.2223(3) 0.66019(10) 0.0573(6) Uani 1 1 d . . . . .
O4 O 0.18659(15) 0.9436(2) 0.63573(11) 0.0543(5) Uani 1 1 d . . . . .
O2 O 0.36451(15) 1.2714(2) 0.78786(10) 0.0524(5) Uani 1 1 d . . . . .
O3 O 0.33813(14) 0.8735(3) 0.70409(12) 0.0590(6) Uani 1 1 d . . . . .
C21 C 0.61760(14) 0.3373(2) 0.81592(10) 0.0240(4) Uani 1 1 d . . . . .
C1 C 0.62545(13) 0.7538(2) 0.70252(10) 0.0219(4) Uani 1 1 d . . . . .
C7 C 0.60477(13) 0.6153(2) 0.69924(10) 0.0219(4) Uani 1 1 d . . . . .
C27 C 0.63953(14) 0.4962(2) 0.59459(10) 0.0239(4) Uani 1 1 d . . . . .
C6 C 0.62662(13) 0.5042(2) 0.66147(10) 0.0227(4) Uani 1 1 d . . . . .
C20 C 0.63363(15) 0.7876(2) 0.90855(10) 0.0256(4) Uani 1 1 d . . . . .
H20 H 0.678777 0.838552 0.894048 0.031 Uiso 1 1 calc R U . . .
C15 C 0.59149(14) 0.6951(2) 0.86894(10) 0.0231(4) Uani 1 1 d . . . . .
C2 C 0.63027(13) 0.78738(19) 0.76578(10) 0.0212(4) Uani 1 1 d . . . . .
H2 H 0.643933 0.872574 0.781159 0.025 Uiso 1 1 calc R U . . .
C32 C 0.60013(17) 0.3963(2) 0.55780(11) 0.0308(5) Uani 1 1 d . . . . .
H32 H 0.564008 0.334995 0.576092 0.037 Uiso 1 1 calc R U . . .
C9 C 0.62756(13) 0.8477(2) 0.65172(10) 0.0229(4) Uani 1 1 d . . . . .
C26 C 0.64594(15) 0.3770(2) 0.87634(11) 0.0267(4) Uani 1 1 d . . . . .
H26 H 0.662191 0.465616 0.883598 0.032 Uiso 1 1 calc R U . . .
C5 C 0.62902(14) 0.3941(2) 0.70169(11) 0.0242(4) Uani 1 1 d . . . . .
H5 H 0.639682 0.307114 0.688801 0.029 Uiso 1 1 calc R U . . .
C4 C 0.61362(14) 0.42930(19) 0.76331(10) 0.0228(4) Uani 1 1 d . . . . .
C22 C 0.59519(15) 0.2057(2) 0.80701(12) 0.0291(5) Uani 1 1 d . . . . .
H22 H 0.577197 0.175580 0.766356 0.035 Uiso 1 1 calc R U . . .
C28 C 0.69299(16) 0.5831(2) 0.56582(11) 0.0277(5) Uani 1 1 d . . . . .
H28 H 0.720363 0.651733 0.589634 0.033 Uiso 1 1 calc R U . . .
C16 C 0.52488(15) 0.6228(2) 0.89184(11) 0.0291(5) Uani 1 1 d . . . . .
H16 H 0.495256 0.559664 0.865882 0.035 Uiso 1 1 calc R U . . .
C8 C 0.59635(13) 0.56870(19) 0.76207(10) 0.0212(4) Uani 1 1 d . . . . .
C3 C 0.61235(13) 0.67923(19) 0.80438(10) 0.0218(4) Uani 1 1 d . . . . .
C10 C 0.67111(14) 0.9681(2) 0.65928(11) 0.0262(4) Uani 1 1 d . . . . .
H10 H 0.702161 0.987715 0.697868 0.031 Uiso 1 1 calc R U . . .
C11 C 0.66929(17) 1.0586(2) 0.61109(12) 0.0326(5) Uani 1 1 d . . . . .
H11 H 0.698902 1.139342 0.617074 0.039 Uiso 1 1 calc R U . . .
C23 C 0.59877(17) 0.1184(2) 0.85646(13) 0.0344(5) Uani 1 1 d . . . . .
H23 H 0.582225 0.029882 0.849443 0.041 Uiso 1 1 calc R U . . .
C31 C 0.61326(19) 0.3858(2) 0.49495(12) 0.0375(6) Uani 1 1 d . . . . .
H31 H 0.585437 0.318351 0.470629 0.045 Uiso 1 1 calc R U . . .
C25 C 0.65078(17) 0.2894(2) 0.92593(11) 0.0328(5) Uani 1 1 d . . . . .
H25 H 0.670733 0.318275 0.966421 0.039 Uiso 1 1 calc R U . . .
C19 C 0.61016(16) 0.8056(2) 0.96882(11) 0.0305(5) Uani 1 1 d . . . . .
H19 H 0.639739 0.868120 0.995169 0.037 Uiso 1 1 calc R U . . .
C24 C 0.62642(18) 0.1597(2) 0.91623(12) 0.0361(6) Uani 1 1 d . . . . .
H24 H 0.628638 0.099962 0.950061 0.043 Uiso 1 1 calc R U . . .
C14 C 0.58190(16) 0.8237(2) 0.59439(11) 0.0299(5) Uani 1 1 d . . . . .
H14 H 0.551259 0.743839 0.588231 0.036 Uiso 1 1 calc R U . . .
C17 C 0.50130(16) 0.6420(2) 0.95209(12) 0.0340(5) Uani 1 1 d . . . . .
H17 H 0.455660 0.592292 0.966720 0.041 Uiso 1 1 calc R U . . .
C18 C 0.54394(17) 0.7330(2) 0.99080(11) 0.0350(5) Uani 1 1 d . . . . .
H18 H 0.528027 0.745669 1.031979 0.042 Uiso 1 1 calc R U . . .
C29 C 0.70700(19) 0.5716(2) 0.50328(12) 0.0350(5) Uani 1 1 d . . . . .
H29 H 0.744214 0.631149 0.484935 0.042 Uiso 1 1 calc R U . . .
C13 C 0.5804(2) 0.9143(2) 0.54622(12) 0.0405(6) Uani 1 1 d . . . . .
H13 H 0.549117 0.895780 0.507603 0.049 Uiso 1 1 calc R U . . .
C30 C 0.6667(2) 0.4731(3) 0.46757(12) 0.0402(6) Uani 1 1 d . . . . .
H30 H 0.675589 0.465567 0.424656 0.048 Uiso 1 1 calc R U . . .
C12 C 0.6246(2) 1.0318(3) 0.55435(13) 0.0421(6) Uani 1 1 d . . . . .
H12 H 0.624169 1.093345 0.521294 0.051 Uiso 1 1 calc R U . . .
C40 C 0.1005(2) 0.9531(4) 0.61203(17) 0.0570(8) Uani 1 1 d . . . . .
H40A H 0.064967 0.896158 0.636027 0.085 Uiso 1 1 calc R U . . .
H40B H 0.095232 0.925967 0.568297 0.085 Uiso 1 1 calc R U . . .
H40C H 0.081022 1.043841 0.615222 0.085 Uiso 1 1 calc R U . . .
C35 C 0.3862(2) 1.3655(3) 0.74316(17) 0.0563(9) Uani 1 1 d . . . . .
H35A H 0.435464 1.418792 0.760331 0.068 Uiso 1 1 calc R U . . .
H35B H 0.336901 1.424740 0.733032 0.068 Uiso 1 1 calc R U . . .
C34 C 0.4089(2) 1.2969(4) 0.68603(17) 0.0611(9) Uani 1 1 d . . . . .
H34A H 0.425541 1.361795 0.655144 0.073 Uiso 1 1 calc R U . . .
H34B H 0.458568 1.238473 0.696313 0.073 Uiso 1 1 calc R U . . .
C36 C 0.3619(3) 1.3278(4) 0.84717(17) 0.0656(10) Uani 1 1 d . . . . .
H36A H 0.322432 1.402442 0.844659 0.098 Uiso 1 1 calc R U . . .
H36B H 0.419532 1.357596 0.862127 0.098 Uiso 1 1 calc R U . . .
H36C H 0.341955 1.262606 0.876063 0.098 Uiso 1 1 calc R U . . .
C33 C 0.3576(3) 1.1585(5) 0.60468(17) 0.0708(11) Uani 1 1 d . . . . .
H33A H 0.405997 1.098631 0.613655 0.106 Uiso 1 1 calc R U . . .
H33B H 0.372733 1.223791 0.574139 0.106 Uiso 1 1 calc R U . . .
H33C H 0.307271 1.108918 0.587847 0.106 Uiso 1 1 calc R U . . .
C39 C 0.2159(3) 0.8126(4) 0.6381(2) 0.0709(11) Uani 1 1 d . . . . .
H39A H 0.197937 0.768108 0.598332 0.085 Uiso 1 1 calc R U . . .
H39B H 0.189863 0.765460 0.671978 0.085 Uiso 1 1 calc R U . . .
C37 C 0.4281(2) 0.8651(5) 0.7186(2) 0.0766(12) Uani 1 1 d . . . . .
H37A H 0.457911 0.898855 0.683730 0.115 Uiso 1 1 calc R U . . .
H37B H 0.444255 0.773524 0.726304 0.115 Uiso 1 1 calc R U . . .
H37C H 0.444188 0.917035 0.755972 0.115 Uiso 1 1 calc R U . . .
C38 C 0.3114(3) 0.8091(5) 0.6491(2) 0.0807(13) Uani 1 1 d . . . . .
H38A H 0.331195 0.717108 0.651466 0.097 Uiso 1 1 calc R U . . .
H38B H 0.337410 0.851528 0.613819 0.097 Uiso 1 1 calc R U . . .

loop_
_atom_site_aniso_label
_atom_site_aniso_U_11
_atom_site_aniso_U_22
_atom_site_aniso_U_33
_atom_site_aniso_U_23
_atom_site_aniso_U_13
_atom_site_aniso_U_12
Tb1 0.02027(9) 0.01544(9) 0.02216(9) 0.000 0.00385(6) 0.000
K1 0.0265(3) 0.0349(4) 0.0307(3) 0.000 0.0050(2) 0.000
O1 0.0456(12) 0.0829(17) 0.0442(11) 0.0100(11) 0.0092(9) -0.0052(11)
O4 0.0481(12) 0.0512(12) 0.0613(14) -0.0166(10) -0.0097(10) 0.0007(10)
O2 0.0561(13) 0.0530(12) 0.0469(11) 0.0098(10) -0.0034(9) -0.0222(10)
O3 0.0400(11) 0.0749(16) 0.0624(14) -0.0164(12) 0.0055(10) 0.0185(11)
C21 0.0241(10) 0.0174(9) 0.0316(11) 0.0018(8) 0.0089(8) 0.0000(8)
C1 0.0209(9) 0.0171(9) 0.0281(10) -0.0006(8) 0.0043(7) -0.0001(7)
C7 0.0248(10) 0.0153(9) 0.0261(10) 0.0002(8) 0.0054(8) -0.0014(7)
C27 0.0285(10) 0.0179(9) 0.0250(10) -0.0017(8) -0.0001(8) 0.0010(8)
C6 0.0246(10) 0.0182(9) 0.0254(10) -0.0018(8) 0.0031(8) -0.0018(8)
C20 0.0323(11) 0.0178(9) 0.0274(10) 0.0020(8) 0.0070(8) 0.0048(8)
C15 0.0273(10) 0.0164(9) 0.0267(10) 0.0019(8) 0.0085(8) 0.0053(8)
C2 0.0211(9) 0.0152(9) 0.0279(10) -0.0004(7) 0.0049(8) 0.0021(7)
C32 0.0380(12) 0.0231(10) 0.0312(11) -0.0013(9) 0.0019(9) -0.0052(9)
C9 0.0228(9) 0.0188(9) 0.0277(10) 0.0014(8) 0.0055(8) 0.0043(8)
C26 0.0321(11) 0.0187(10) 0.0304(11) 0.0014(8) 0.0095(9) 0.0017(8)
C5 0.0260(10) 0.0153(9) 0.0316(11) -0.0022(8) 0.0038(8) -0.0038(8)
C4 0.0238(10) 0.0153(9) 0.0299(11) -0.0006(8) 0.0049(8) -0.0013(7)
C22 0.0312(11) 0.0178(10) 0.0393(12) 0.0013(9) 0.0082(9) 0.0006(8)
C28 0.0343(12) 0.0211(10) 0.0278(11) -0.0018(8) 0.0039(9) -0.0019(8)
C16 0.0325(11) 0.0205(10) 0.0356(12) 0.0020(9) 0.0104(9) 0.0008(9)
C8 0.0230(10) 0.0159(9) 0.0253(10) -0.0003(7) 0.0053(8) -0.0008(7)
C3 0.0235(9) 0.0156(9) 0.0267(10) -0.0005(8) 0.0049(8) 0.0006(7)
C10 0.0271(10) 0.0192(10) 0.0332(11) 0.0020(8) 0.0076(8) 0.0027(8)
C11 0.0398(13) 0.0200(10) 0.0400(13) 0.0040(9) 0.0152(10) 0.0015(9)
C23 0.0400(13) 0.0188(10) 0.0465(14) 0.0059(10) 0.0160(11) 0.0033(9)
C31 0.0540(16) 0.0275(11) 0.0296(12) -0.0074(9) -0.0039(11) -0.0067(11)
C25 0.0428(13) 0.0280(11) 0.0294(11) 0.0040(9) 0.0133(10) 0.0090(10)
C19 0.0423(13) 0.0235(10) 0.0261(11) 0.0009(8) 0.0054(9) 0.0092(9)
C24 0.0478(14) 0.0238(11) 0.0394(13) 0.0115(10) 0.0193(11) 0.0101(10)
C14 0.0387(12) 0.0222(10) 0.0283(11) 0.0018(8) 0.0003(9) 0.0046(9)
C17 0.0364(12) 0.0301(12) 0.0379(13) 0.0090(10) 0.0173(10) 0.0054(10)
C18 0.0449(14) 0.0337(12) 0.0280(11) 0.0063(9) 0.0122(10) 0.0139(11)
C29 0.0498(15) 0.0287(12) 0.0273(11) 0.0011(9) 0.0075(10) -0.0039(10)
C13 0.0619(18) 0.0320(13) 0.0270(12) 0.0020(10) -0.0011(11) 0.0106(12)
C30 0.0620(17) 0.0340(13) 0.0245(11) -0.0027(10) 0.0040(11) -0.0008(12)
C12 0.0656(18) 0.0290(12) 0.0335(13) 0.0119(10) 0.0151(12) 0.0116(12)
C40 0.0487(17) 0.063(2) 0.0567(19) 0.0125(16) -0.0111(14) -0.0124(16)
C35 0.0399(15) 0.0571(19) 0.071(2) 0.0232(17) -0.0037(14) -0.0166(14)
C34 0.0398(16) 0.081(2) 0.063(2) 0.0308(19) 0.0042(14) -0.0105(16)
C36 0.078(3) 0.063(2) 0.0525(19) 0.0013(16) -0.0139(17) -0.0301(19)
C33 0.071(2) 0.098(3) 0.0463(18) 0.0160(19) 0.0197(17) 0.014(2)
C39 0.071(2) 0.055(2) 0.085(3) -0.032(2) -0.005(2) 0.0049(18)
C37 0.0478(19) 0.112(3) 0.071(2) 0.000(2) 0.0079(17) 0.029(2)
C38 0.075(3) 0.077(3) 0.090(3) -0.037(2) 0.003(2) 0.026(2)

loop_
_atom_type_symbol
_atom_type_description
_atom_type_scat_dispersion_real
_atom_type_scat_dispersion_imag
_atom_type_scat_source
C C 0.0181 0.0091 'International Tables Vol C Tables 4.2.6.8 and 6.1.1.4'
H H 0.0000 0.0000 'International Tables Vol C Tables 4.2.6.8 and 6.1.1.4'
K K 0.3868 1.0657 'International Tables Vol C Tables 4.2.6.8 and 6.1.1.4'
O O 0.0492 0.0322 'International Tables Vol C Tables 4.2.6.8 and 6.1.1.4'
Tb Tb -9.1472 9.1891 'International Tables Vol C Tables 4.2.6.8 and 6.1.1.4'

loop_
_exptl_crystal_face_index_h
_exptl_crystal_face_index_k
_exptl_crystal_face_index_l
_exptl_crystal_face_perp_dist
-1 0 -2 0.0078
1 0 2 0.0438
-1 2 0 0.0783
1 -2 0 0.0941
-1 -1 1 0.0574
1 -2 -2 0.1014
1 1 -1 0.1101
-1 0 1 0.0069
1 0 0 0.0475
-1 0 0 0.0019
-1 0 2 0.0118

loop_
_geom_angle_atom_site_label_1
_geom_angle_atom_site_label_2
_geom_angle_atom_site_label_3
_geom_angle
_geom_angle_site_symmetry_1
_geom_angle_site_symmetry_3
_geom_angle_publ_flag
C1 Tb1 C1 101.39(9) 2_656 . ?
C7 Tb1 C1 133.10(7) . 2_656 ?
C7 Tb1 C1 31.81(6) . . ?
C7 Tb1 C1 31.81(6) 2_656 2_656 ?
C7 Tb1 C1 133.10(7) 2_656 . ?
C7 Tb1 C7 164.90(9) . 2_656 ?
C7 Tb1 C6 157.79(7) . 2_656 ?
C7 Tb1 C6 32.07(6) . . ?
C7 Tb1 C6 157.79(7) 2_656 . ?
C7 Tb1 C6 32.07(6) 2_656 2_656 ?
C7 Tb1 C4 54.08(7) . . ?
C7 Tb1 C4 137.82(7) . 2_656 ?
C7 Tb1 C4 137.82(7) 2_656 . ?
C7 Tb1 C4 54.08(7) 2_656 2_656 ?
C7 Tb1 C3 119.69(7) . 2_656 ?
C7 Tb1 C3 119.70(7) 2_656 . ?
C7 Tb1 C3 53.85(7) 2_656 2_656 ?
C7 Tb1 C3 53.85(7) . . ?
C6 Tb1 C1 152.89(6) . 2_656 ?
C6 Tb1 C1 152.89(6) 2_656 . ?
C6 Tb1 C1 59.20(6) . . ?
C6 Tb1 C1 59.20(6) 2_656 2_656 ?
C6 Tb1 C6 145.28(9) . 2_656 ?
C4 Tb1 C1 82.39(6) 2_656 2_656 ?
C4 Tb1 C1 151.28(6) 2_656 . ?
C4 Tb1 C1 82.39(6) . . ?
C4 Tb1 C1 151.28(6) . 2_656 ?
C4 Tb1 C6 105.79(6) . 2_656 ?
C4 Tb1 C6 105.79(6) 2_656 . ?
C4 Tb1 C6 51.47(6) 2_656 2_656 ?
C4 Tb1 C6 51.47(6) . . ?
C4 Tb1 C4 108.01(9) . 2_656 ?
C4 Tb1 C3 157.09(6) . 2_656 ?
C4 Tb1 C3 60.12(6) 2_656 2_656 ?
C4 Tb1 C3 60.12(6) . . ?
C4 Tb1 C3 157.09(6) 2_656 . ?
C8 Tb1 C1 132.36(6) . 2_656 ?
C8 Tb1 C1 53.55(6) . . ?
C8 Tb1 C1 132.36(6) 2_656 . ?
C8 Tb1 C1 53.55(6) 2_656 2_656 ?
C8 Tb1 C7 34.48(7) . . ?
C8 Tb1 C7 147.23(7) . 2_656 ?
C8 Tb1 C7 34.48(7) 2_656 2_656 ?
C8 Tb1 C7 147.23(7) 2_656 . ?
C8 Tb1 C6 53.83(7) . . ?
C8 Tb1 C6 123.55(7) . 2_656 ?
C8 Tb1 C6 53.83(7) 2_656 2_656 ?
C8 Tb1 C6 123.55(7) 2_656 . ?
C8 Tb1 C4 32.42(6) 2_656 2_656 ?
C8 Tb1 C4 140.38(7) 2_656 . ?
C8 Tb1 C4 140.38(7) . 2_656 ?
C8 Tb1 C4 32.42(6) . . ?
C8 Tb1 C8 172.79(9) 2_656 . ?
C8 Tb1 C3 152.84(7) . 2_656 ?
C8 Tb1 C3 32.39(6) 2_656 2_656 ?
C8 Tb1 C3 32.39(6) . . ?
C8 Tb1 C3 152.84(7) 2_656 . ?
C3 Tb1 C1 100.00(6) 2_656 . ?
C3 Tb1 C1 50.99(6) 2_656 2_656 ?
C3 Tb1 C1 100.00(6) . 2_656 ?
C3 Tb1 C1 50.99(6) . . ?
C3 Tb1 C6 110.19(6) . 2_656 ?
C3 Tb1 C6 82.51(6) . . ?
C3 Tb1 C6 110.19(6) 2_656 . ?
C3 Tb1 C6 82.51(6) 2_656 2_656 ?
C3 Tb1 C3 137.82(9) . 2_656 ?
O1 K1 O1 118.40(11) . 2_556 ?
O1 K1 O4 131.32(7) 2_556 . ?
O1 K1 O4 79.75(7) . . ?
O1 K1 O4 131.32(7) . 2_556 ?
O1 K1 O4 79.75(7) 2_556 2_556 ?
O4 K1 O4 123.80(10) . 2_556 ?
O2 K1 O1 59.65(7) 2_556 2_556 ?
O2 K1 O1 76.63(7) 2_556 . ?
O2 K1 O1 76.63(7) . 2_556 ?
O2 K1 O1 59.65(7) . . ?
O2 K1 O4 85.40(6) . 2_556 ?
O2 K1 O4 139.27(7) . . ?
O2 K1 O4 139.27(7) 2_556 2_556 ?
O2 K1 O4 85.40(6) 2_556 . ?
O2 K1 O2 88.02(10) 2_556 . ?
O3 K1 O1 82.21(8) 2_556 2_556 ?
O3 K1 O1 156.86(8) . 2_556 ?
O3 K1 O1 82.21(8) . . ?
O3 K1 O1 156.86(8) 2_556 . ?
O3 K1 O4 78.36(8) . 2_556 ?
O3 K1 O4 58.71(7) . . ?
O3 K1 O4 58.71(7) 2_556 2_556 ?
O3 K1 O4 78.36(8) 2_556 . ?
O3 K1 O2 141.10(7) 2_556 . ?
O3 K1 O2 141.10(7) . 2_556 ?
O3 K1 O2 108.84(8) 2_556 2_556 ?
O3 K1 O2 108.84(8) . . ?
O3 K1 O3 80.09(12) . 2_556 ?
C34 O1 K1 114.28(18) . . ?
C34 O1 C33 111.7(3) . . ?
C33 O1 K1 118.7(2) . . ?
C40 O4 K1 121.6(2) . . ?
C40 O4 C39 112.1(3) . . ?
C39 O4 K1 109.2(2) . . ?
C35 O2 K1 118.06(18) . . ?
C36 O2 K1 119.96(19) . . ?
C36 O2 C35 111.4(3) . . ?
C37 O3 K1 119.0(2) . . ?
C38 O3 K1 123.1(2) . . ?
C38 O3 C37 112.6(3) . . ?
C26 C21 C4 121.46(19) . . ?
C22 C21 C26 117.6(2) . . ?
C22 C21 C4 120.9(2) . . ?
C7 C1 Tb1 63.19(11) . . ?
C7 C1 C9 128.54(19) . . ?
C2 C1 Tb1 79.13(12) . . ?
C2 C1 C7 106.25(18) . . ?
C2 C1 C9 124.53(19) . . ?
C9 C1 Tb1 129.67(14) . . ?
C1 C7 Tb1 85.00(12) . . ?
C1 C7 C6 136.66(19) . . ?
C6 C7 Tb1 84.06(12) . . ?
C8 C7 Tb1 72.04(12) . . ?
C8 C7 C1 108.12(18) . . ?
C8 C7 C6 108.00(17) . . ?
C32 C27 C6 120.3(2) . . ?
C28 C27 C6 122.16(19) . . ?
C28 C27 C32 117.5(2) . . ?
C7 C6 Tb1 63.87(11) . . ?
C7 C6 C27 130.37(19) . . ?
C27 C6 Tb1 123.83(14) . . ?
C5 C6 Tb1 80.00(13) . . ?
C5 C6 C7 105.85(18) . . ?
C5 C6 C27 123.69(19) . . ?
C15 C20 H20 119.6 . . ?
C19 C20 H20 119.6 . . ?
C19 C20 C15 120.8(2) . . ?
C20 C15 C3 121.62(19) . . ?
C16 C15 C20 117.9(2) . . ?
C16 C15 C3 120.4(2) . . ?
Tb1 C2 H2 125.6 . . ?
C1 C2 Tb1 71.83(11) . . ?
C1 C2 H2 123.8 . . ?
C1 C2 C3 112.39(18) . . ?
C3 C2 Tb1 70.34(11) . . ?
C3 C2 H2 123.8 . . ?
C27 C32 H32 119.5 . . ?
C31 C32 C27 120.9(2) . . ?
C31 C32 H32 119.5 . . ?
C10 C9 C1 121.8(2) . . ?
C14 C9 C1 120.5(2) . . ?
C14 C9 C10 117.6(2) . . ?
C21 C26 H26 119.3 . . ?
C25 C26 C21 121.4(2) . . ?
C25 C26 H26 119.3 . . ?
Tb1 C5 H5 128.1 . . ?
C6 C5 Tb1 70.58(12) . . ?
C6 C5 H5 124.0 . . ?
C4 C5 Tb1 68.99(12) . . ?
C4 C5 C6 111.94(18) . . ?
C4 C5 H5 124.0 . . ?
C21 C4 Tb1 118.28(14) . . ?
C5 C4 Tb1 81.53(12) . . ?
C5 C4 C21 124.15(19) . . ?
C5 C4 C8 106.15(18) . . ?
C8 C4 Tb1 64.45(11) . . ?
C8 C4 C21 129.7(2) . . ?
C21 C22 H22 119.4 . . ?
C23 C22 C21 121.2(2) . . ?
C23 C22 H22 119.4 . . ?
C27 C28 H28 119.2 . . ?
C29 C28 C27 121.5(2) . . ?
C29 C28 H28 119.2 . . ?
C15 C16 H16 119.5 . . ?
C17 C16 C15 121.0(2) . . ?
C17 C16 H16 119.5 . . ?
C7 C8 Tb1 73.48(12) . . ?
C7 C8 C3 107.75(17) . . ?
C4 C8 Tb1 83.14(12) . . ?
C4 C8 C7 107.99(18) . . ?
C4 C8 C3 136.6(2) . . ?
C3 C8 Tb1 84.14(12) . . ?
C15 C3 Tb1 134.11(14) . . ?
C2 C3 Tb1 80.02(12) . . ?
C2 C3 C15 122.59(18) . . ?
C2 C3 C8 105.48(18) . . ?
C8 C3 Tb1 63.48(11) . . ?
C8 C3 C15 129.75(18) . . ?
C9 C10 H10 119.5 . . ?
C11 C10 C9 120.9(2) . . ?
C11 C10 H10 119.5 . . ?
C10 C11 H11 119.8 . . ?
C12 C11 C10 120.5(2) . . ?
C12 C11 H11 119.8 . . ?
C22 C23 H23 119.8 . . ?
C22 C23 C24 120.4(2) . . ?
C24 C23 H23 119.8 . . ?
C32 C31 H31 119.8 . . ?
C30 C31 C32 120.4(2) . . ?
C30 C31 H31 119.8 . . ?
C26 C25 H25 120.0 . . ?
C24 C25 C26 120.0(2) . . ?
C24 C25 H25 120.0 . . ?
C20 C19 H19 119.7 . . ?
C18 C19 C20 120.6(2) . . ?
C18 C19 H19 119.7 . . ?
C23 C24 H24 120.4 . . ?
C25 C24 C23 119.3(2) . . ?
C25 C24 H24 120.4 . . ?
C9 C14 H14 119.3 . . ?
C13 C14 C9 121.3(2) . . ?
C13 C14 H14 119.3 . . ?
C16 C17 H17 119.8 . . ?
C18 C17 C16 120.4(2) . . ?
C18 C17 H17 119.8 . . ?
C19 C18 H18 120.4 . . ?
C17 C18 C19 119.3(2) . . ?
C17 C18 H18 120.4 . . ?
C28 C29 H29 120.0 . . ?
C30 C29 C28 120.0(2) . . ?
C30 C29 H29 120.0 . . ?
C14 C13 H13 119.9 . . ?
C12 C13 C14 120.2(3) . . ?
C12 C13 H13 119.9 . . ?
C31 C30 C29 119.5(2) . . ?
C31 C30 H30 120.2 . . ?
C29 C30 H30 120.2 . . ?
C11 C12 C13 119.4(2) . . ?
C11 C12 H12 120.3 . . ?
C13 C12 H12 120.3 . . ?
O4 C40 H40A 109.5 . . ?
O4 C40 H40B 109.5 . . ?
O4 C40 H40C 109.5 . . ?
H40A C40 H40B 109.5 . . ?
H40A C40 H40C 109.5 . . ?
H40B C40 H40C 109.5 . . ?
O2 C35 H35A 109.8 . . ?
O2 C35 H35B 109.8 . . ?
O2 C35 C34 109.2(3) . . ?
H35A C35 H35B 108.3 . . ?
C34 C35 H35A 109.8 . . ?
C34 C35 H35B 109.8 . . ?
O1 C34 C35 110.5(3) . . ?
O1 C34 H34A 109.5 . . ?
O1 C34 H34B 109.5 . . ?
C35 C34 H34A 109.5 . . ?
C35 C34 H34B 109.5 . . ?
H34A C34 H34B 108.1 . . ?
O2 C36 H36A 109.5 . . ?
O2 C36 H36B 109.5 . . ?
O2 C36 H36C 109.5 . . ?
H36A C36 H36B 109.5 . . ?
H36A C36 H36C 109.5 . . ?
H36B C36 H36C 109.5 . . ?
O1 C33 H33A 109.5 . . ?
O1 C33 H33B 109.5 . . ?
O1 C33 H33C 109.5 . . ?
H33A C33 H33B 109.5 . . ?
H33A C33 H33C 109.5 . . ?
H33B C33 H33C 109.5 . . ?
O4 C39 H39A 109.6 . . ?
O4 C39 H39B 109.6 . . ?
O4 C39 C38 110.1(3) . . ?
H39A C39 H39B 108.1 . . ?
C38 C39 H39A 109.6 . . ?
C38 C39 H39B 109.6 . . ?
O3 C37 H37A 109.5 . . ?
O3 C37 H37B 109.5 . . ?
O3 C37 H37C 109.5 . . ?
H37A C37 H37B 109.5 . . ?
H37A C37 H37C 109.5 . . ?
H37B C37 H37C 109.5 . . ?
O3 C38 C39 110.6(3) . . ?
O3 C38 H38A 109.5 . . ?
O3 C38 H38B 109.5 . . ?
C39 C38 H38A 109.5 . . ?
C39 C38 H38B 109.5 . . ?
H38A C38 H38B 108.1 . . ?

loop_
_geom_bond_atom_site_label_1
_geom_bond_atom_site_label_2
_geom_bond_distance
_geom_bond_site_symmetry_2
_geom_bond_publ_flag
Tb1 C1 2.745(2) . ?
Tb1 C1 2.745(2) 2_656 ?
Tb1 C7 2.460(2) . ?
Tb1 C7 2.460(2) 2_656 ?
Tb1 C6 2.725(2) . ?
Tb1 C6 2.725(2) 2_656 ?
Tb1 C4 2.686(2) 2_656 ?
Tb1 C4 2.686(2) . ?
Tb1 C8 2.440(2) 2_656 ?
Tb1 C8 2.440(2) . ?
Tb1 C3 2.713(2) 2_656 ?
Tb1 C3 2.713(2) . ?
K1 O1 2.874(2) 2_556 ?
K1 O1 2.874(2) . ?
K1 O4 2.925(2) . ?
K1 O4 2.925(2) 2_556 ?
K1 O2 2.743(2) . ?
K1 O2 2.743(2) 2_556 ?
K1 O3 2.735(2) . ?
K1 O3 2.735(2) 2_556 ?
O1 C34 1.415(4) . ?
O1 C33 1.416(4) . ?
O4 C40 1.404(4) . ?
O4 C39 1.415(4) . ?
O2 C35 1.422(4) . ?
O2 C36 1.407(4) . ?
O3 C37 1.417(4) . ?
O3 C38 1.391(5) . ?
C21 C26 1.402(3) . ?
C21 C4 1.471(3) . ?
C21 C22 1.399(3) . ?
C1 C7 1.453(3) . ?
C1 C2 1.402(3) . ?
C1 C9 1.459(3) . ?
C7 C6 1.455(3) . ?
C7 C8 1.452(3) . ?
C27 C6 1.475(3) . ?
C27 C32 1.404(3) . ?
C27 C28 1.399(3) . ?
C6 C5 1.419(3) . ?
C20 H20 0.9500 . ?
C20 C15 1.402(3) . ?
C20 C19 1.391(3) . ?
C15 C16 1.399(3) . ?
C15 C3 1.464(3) . ?
C2 H2 0.9500 . ?
C2 C3 1.425(3) . ?
C32 H32 0.9500 . ?
C32 C31 1.391(4) . ?
C9 C10 1.409(3) . ?
C9 C14 1.398(3) . ?
C26 H26 0.9500 . ?
C26 C25 1.392(3) . ?
C5 H5 0.9500 . ?
C5 C4 1.416(3) . ?
C4 C8 1.450(3) . ?
C22 H22 0.9500 . ?
C22 C23 1.388(3) . ?
C28 H28 0.9500 . ?
C28 C29 1.389(3) . ?
C16 H16 0.9500 . ?
C16 C17 1.393(3) . ?
C8 C3 1.461(3) . ?
C10 H10 0.9500 . ?
C10 C11 1.389(3) . ?
C11 H11 0.9500 . ?
C11 C12 1.386(4) . ?
C23 H23 0.9500 . ?
C23 C24 1.391(4) . ?
C31 H31 0.9500 . ?
C31 C30 1.386(4) . ?
C25 H25 0.9500 . ?
C25 C24 1.390(4) . ?
C19 H19 0.9500 . ?
C19 C18 1.387(4) . ?
C24 H24 0.9500 . ?
C14 H14 0.9500 . ?
C14 C13 1.391(3) . ?
C17 H17 0.9500 . ?
C17 C18 1.384(4) . ?
C18 H18 0.9500 . ?
C29 H29 0.9500 . ?
C29 C30 1.387(4) . ?
C13 H13 0.9500 . ?
C13 C12 1.390(4) . ?
C30 H30 0.9500 . ?
C12 H12 0.9500 . ?
C40 H40A 0.9800 . ?
C40 H40B 0.9800 . ?
C40 H40C 0.9800 . ?
C35 H35A 0.9900 . ?
C35 H35B 0.9900 . ?
C35 C34 1.485(6) . ?
C34 H34A 0.9900 . ?
C34 H34B 0.9900 . ?
C36 H36A 0.9800 . ?
C36 H36B 0.9800 . ?
C36 H36C 0.9800 . ?
C33 H33A 0.9800 . ?
C33 H33B 0.9800 . ?
C33 H33C 0.9800 . ?
C39 H39A 0.9900 . ?
C39 H39B 0.9900 . ?
C39 C38 1.493(6) . ?
C37 H37A 0.9800 . ?
C37 H37B 0.9800 . ?
C37 H37C 0.9800 . ?
C38 H38A 0.9900 . ?
C38 H38B 0.9900 . ?

loop_
_geom_torsion_atom_site_label_1
_geom_torsion_atom_site_label_2
_geom_torsion_atom_site_label_3
_geom_torsion_atom_site_label_4
_geom_torsion
_geom_torsion_site_symmetry_1
_geom_torsion_site_symmetry_2
_geom_torsion_site_symmetry_3
_geom_torsion_site_symmetry_4
_geom_torsion_publ_flag
Tb1 C1 C7 C6 -75.9(3) . . . . ?
Tb1 C1 C7 C8 69.25(14) . . . . ?
Tb1 C1 C2 C3 -58.79(15) . . . . ?
Tb1 C1 C9 C10 -76.9(2) . . . . ?
Tb1 C1 C9 C14 106.6(2) . . . . ?
Tb1 C7 C6 C27 -113.4(2) . . . . ?
Tb1 C7 C6 C5 70.11(15) . . . . ?
Tb1 C7 C8 C4 -76.86(15) . . . . ?
Tb1 C7 C8 C3 78.06(15) . . . . ?
Tb1 C6 C5 C4 56.51(16) . . . . ?
Tb1 C2 C3 C15 136.6(2) . . . . ?
Tb1 C2 C3 C8 -58.72(13) . . . . ?
Tb1 C5 C4 C21 -118.5(2) . . . . ?
Tb1 C5 C4 C8 60.19(14) . . . . ?
Tb1 C4 C8 C7 70.11(14) . . . . ?
Tb1 C4 C8 C3 -73.9(2) . . . . ?
Tb1 C8 C3 C15 -126.6(2) . . . . ?
Tb1 C8 C3 C2 70.17(15) . . . . ?
K1 O1 C34 C35 -43.3(3) . . . . ?
K1 O4 C39 C38 -55.5(4) . . . . ?
K1 O2 C35 C34 -49.0(3) . . . . ?
K1 O3 C38 C39 -30.1(5) . . . . ?
O4 C39 C38 O3 58.1(5) . . . . ?
O2 C35 C34 O1 60.7(4) . . . . ?
C21 C26 C25 C24 -0.6(4) . . . . ?
C21 C4 C8 Tb1 106.6(2) . . . . ?
C21 C4 C8 C7 176.7(2) . . . . ?
C21 C4 C8 C3 32.7(4) . . . . ?
C21 C22 C23 C24 -1.2(4) . . . . ?
C1 C7 C6 Tb1 76.2(3) . . . . ?
C1 C7 C6 C27 -37.1(4) . . . . ?
C1 C7 C6 C5 146.3(3) . . . . ?
C1 C7 C8 Tb1 -78.32(15) . . . . ?
C1 C7 C8 C4 -155.18(18) . . . . ?
C1 C7 C8 C3 -0.3(2) . . . . ?
C1 C2 C3 Tb1 59.65(16) . . . . ?
C1 C2 C3 C15 -163.78(19) . . . . ?
C1 C2 C3 C8 0.9(2) . . . . ?
C1 C9 C10 C11 -177.2(2) . . . . ?
C1 C9 C14 C13 177.5(2) . . . . ?
C7 C1 C2 Tb1 57.70(14) . . . . ?
C7 C1 C2 C3 -1.1(2) . . . . ?
C7 C1 C9 C10 -161.8(2) . . . . ?
C7 C1 C9 C14 21.7(3) . . . . ?
C7 C6 C5 Tb1 -59.01(14) . . . . ?
C7 C6 C5 C4 -2.5(2) . . . . ?
C7 C8 C3 Tb1 -70.55(14) . . . . ?
C7 C8 C3 C15 162.8(2) . . . . ?
C7 C8 C3 C2 -0.4(2) . . . . ?
C27 C6 C5 Tb1 124.2(2) . . . . ?
C27 C6 C5 C4 -179.3(2) . . . . ?
C27 C32 C31 C30 0.9(4) . . . . ?
C27 C28 C29 C30 0.9(4) . . . . ?
C6 C7 C8 Tb1 77.31(15) . . . . ?
C6 C7 C8 C4 0.5(2) . . . . ?
C6 C7 C8 C3 155.37(18) . . . . ?
C6 C27 C32 C31 -178.6(2) . . . . ?
C6 C27 C28 C29 177.6(2) . . . . ?
C6 C5 C4 Tb1 -57.40(16) . . . . ?
C6 C5 C4 C21 -175.9(2) . . . . ?
C6 C5 C4 C8 2.8(3) . . . . ?
C20 C15 C16 C17 -0.1(3) . . . . ?
C20 C15 C3 Tb1 70.0(3) . . . . ?
C20 C15 C3 C2 -39.4(3) . . . . ?
C20 C15 C3 C8 159.9(2) . . . . ?
C20 C19 C18 C17 0.1(4) . . . . ?
C15 C20 C19 C18 -0.6(3) . . . . ?
C15 C16 C17 C18 -0.4(4) . . . . ?
C2 C1 C7 Tb1 -68.45(15) . . . . ?
C2 C1 C7 C6 -144.3(3) . . . . ?
C2 C1 C7 C8 0.8(2) . . . . ?
C2 C1 C9 C10 28.9(3) . . . . ?
C2 C1 C9 C14 -147.5(2) . . . . ?
C32 C27 C6 Tb1 144.62(18) . . . . ?
C32 C27 C6 C7 -132.6(2) . . . . ?
C32 C27 C6 C5 43.3(3) . . . . ?
C32 C27 C28 C29 -0.1(4) . . . . ?
C32 C31 C30 C29 -0.1(4) . . . . ?
C9 C1 C7 Tb1 120.8(2) . . . . ?
C9 C1 C7 C6 44.9(4) . . . . ?
C9 C1 C7 C8 -170.0(2) . . . . ?
C9 C1 C2 Tb1 -131.1(2) . . . . ?
C9 C1 C2 C3 170.14(19) . . . . ?
C9 C10 C11 C12 -0.2(4) . . . . ?
C9 C14 C13 C12 -0.2(4) . . . . ?
C26 C21 C4 Tb1 47.0(2) . . . . ?
C26 C21 C4 C5 146.4(2) . . . . ?
C26 C21 C4 C8 -32.0(3) . . . . ?
C26 C21 C22 C23 1.6(3) . . . . ?
C26 C25 C24 C23 1.1(4) . . . . ?
C5 C4 C8 Tb1 -72.03(16) . . . . ?
C5 C4 C8 C7 -1.9(2) . . . . ?
C5 C4 C8 C3 -146.0(2) . . . . ?
C4 C21 C26 C25 -179.1(2) . . . . ?
C4 C21 C22 C23 -180.0(2) . . . . ?
C4 C8 C3 Tb1 73.5(3) . . . . ?
C4 C8 C3 C15 -53.1(4) . . . . ?
C4 C8 C3 C2 143.7(2) . . . . ?
C22 C21 C26 C25 -0.7(3) . . . . ?
C22 C21 C4 Tb1 -131.30(18) . . . . ?
C22 C21 C4 C5 -31.9(3) . . . . ?
C22 C21 C4 C8 149.7(2) . . . . ?
C22 C23 C24 C25 -0.2(4) . . . . ?
C28 C27 C6 Tb1 -33.1(3) . . . . ?
C28 C27 C6 C7 49.7(3) . . . . ?
C28 C27 C6 C5 -134.4(2) . . . . ?
C28 C27 C32 C31 -0.8(4) . . . . ?
C28 C29 C30 C31 -0.7(4) . . . . ?
C16 C15 C3 Tb1 -113.7(2) . . . . ?
C16 C15 C3 C2 136.9(2) . . . . ?
C16 C15 C3 C8 -23.8(3) . . . . ?
C16 C17 C18 C19 0.4(4) . . . . ?
C8 C7 C6 Tb1 -68.92(14) . . . . ?
C8 C7 C6 C27 177.7(2) . . . . ?
C8 C7 C6 C5 1.2(2) . . . . ?
C3 C15 C16 C17 -176.5(2) . . . . ?
C10 C9 C14 C13 0.9(3) . . . . ?
C10 C11 C12 C13 0.9(4) . . . . ?
C19 C20 C15 C16 0.6(3) . . . . ?
C19 C20 C15 C3 176.9(2) . . . . ?
C14 C9 C10 C11 -0.7(3) . . . . ?
C14 C13 C12 C11 -0.7(4) . . . . ?
C40 O4 C39 C38 166.8(3) . . . . ?
C36 O2 C35 C34 166.3(3) . . . . ?
C33 O1 C34 C35 178.4(3) . . . . ?
C37 O3 C38 C39 176.0(4) . . . . ?

loop_
_exptl_oxdiff_crystal_face_indexfrac_h
_exptl_oxdiff_crystal_face_indexfrac_k
_exptl_oxdiff_crystal_face_indexfrac_l
_exptl_oxdiff_crystal_face_x
_exptl_oxdiff_crystal_face_y
_exptl_oxdiff_crystal_face_z
-0.9980 -0.0043 -1.9990 -0.1622 -0.0696 -0.0372
0.9980 0.0043 1.9990 0.1622 0.0696 0.0372
-0.9922 1.9953 -0.0055 -0.1058 -0.0625 0.2915
0.9922 -1.9953 0.0055 0.1058 0.0625 -0.2915
-1.0014 -0.9971 1.0030 0.0800 -0.1239 -0.1212
0.9924 -1.9988 -1.9938 -0.0293 0.0878 -0.3317
1.0014 0.9971 -1.0030 -0.0800 0.1239 0.1212
-0.9984 0.0009 1.0000 0.0406 -0.1076 0.0231
0.9983 0.0008 -0.0003 0.0270 0.0950 -0.0030
-0.9983 -0.0008 0.0003 -0.0270 -0.0950 0.0030
-0.9985 0.0027 1.9997 0.1082 -0.1203 0.0431
